data_1550665
loop_
_publ_author_name
'Kong, Xiang-Jing'
'He, Tao'
'Zhang, Yongzheng'
'Wu, Xue-Qian'
'Wang, Si-Nan'
'Xu, Ming-Ming'
'Si, Guang-Rui'
'Li, Jian-Rong Jeff'

_publ_section_title
;
 Constructing New Metal-Organic Frameworks with Complicated Ligands
 Generated from &#x201C;One-Pot&#x201D; In Situ Reactions
;
_journal_name_full 'Chemical Science'
_journal_paper_doi 10.1039/C9SC00178F
_journal_year 2019
_chemical_formula_moiety 'C74 H78 Mn4 N10 O22, 3(C3 H7 N O)'
_chemical_formula_sum 'C83 H99 Mn4 N13 O25'
_chemical_formula_weight 1898.51
_space_group_crystal_system monoclinic
_space_group_IT_number 4
_space_group_name_Hall 'P 2yb'
_space_group_name_H-M_alt 'P 1 21 1'
_symmetry_space_group_name_Hall 'P 2yb'
_symmetry_space_group_name_H-M 'P 1 21 1'
_atom_sites_solution_hydrogens mixed
_atom_sites_solution_primary dual
_audit_creation_date 2019-01-04
_audit_creation_method
;
Olex2 1.2
(compiled 2018.05.29 svn.r3508 for OlexSys, GUI svn.r5506)
;
_audit_update_record
;
2019-01-04 deposited with the CCDC.    2019-02-28 downloaded from the CCDC.
;
_cell_angle_alpha 90
_cell_angle_beta 105.4640(10)
_cell_angle_gamma 90
_cell_formula_units_Z 1
_cell_length_a 10.08670(10)
_cell_length_b 15.6900(2)
_cell_length_c 15.2941(2)
_cell_measurement_reflns_used 24042
_cell_measurement_temperature 293(2)
_cell_measurement_theta_max 70.2600
_cell_measurement_theta_min 2.8490
_cell_volume 2332.82(5)
_computing_cell_refinement 'CrysAlisPro 1.171.39.35c (Rigaku OD, 2017)'
_computing_data_collection 'CrysAlisPro 1.171.39.35c (Rigaku OD, 2017)'
_computing_data_reduction 'CrysAlisPro 1.171.39.35c (Rigaku OD, 2017)'
_computing_molecular_graphics 'Olex2 (Dolomanov et al., 2009)'
_computing_publication_material 'Olex2 (Dolomanov et al., 2009)'
_computing_structure_refinement 'ShelXL (Sheldrick, 2015)'
_computing_structure_solution 'ShelXT (Sheldrick, 2015)'
_diffrn_ambient_temperature 293(2)
_diffrn_detector 'CCD plate'
_diffrn_measured_fraction_theta_full 1.000
_diffrn_measured_fraction_theta_max 1.000
_diffrn_measurement_details
;
List of Runs (angles in degrees, time in seconds):

  # Type    Start    End  Width  t~exp~   \w     \q     \k     \f   Frames
#--------------------------------------------------------------------------
  1  \w   -126.00  -2.00   0.50    0.50    --  -36.20 -39.00  55.00  248
  2  \w   -140.00 -16.00   0.50    0.50    -- -105.40  39.00-149.00  248
  3  \w   -195.00 -71.00   0.50    0.50    -- -105.40 -39.00  55.00  248
  4  \w    -84.00  39.00   0.50    0.50    --    5.00 -39.00  55.00  246
  5  \w    -71.00  53.00   0.50    0.50    --  -36.20  38.00 120.00  248
  6  \w    -71.00  53.00   0.50    0.50    --  -36.20  69.00 150.84  248
  7  \w    -71.00  53.00   0.50    0.50    --  -36.20  39.00-149.00  248
  8  \w    -71.00  53.00   0.50    0.50    --  -36.20  41.00 -44.73  248
  9  \w    -71.00  53.00   0.50    0.50    --  -36.20  72.00   6.45  248
 10  \w   -140.00 -16.00   0.50    0.50    -- -105.40  72.00 150.00  248
 11  \w   -140.00 -16.00   0.50    0.50    -- -105.40  72.00-120.00  248
 12  \w   -140.00 -16.00   0.50    0.50    -- -105.40  72.00  30.00  248
 13  \w   -140.00 -16.00   0.50    0.50    -- -105.40  72.00  90.00  248
 14  \w   -140.00 -16.00   0.50    0.50    -- -105.40  72.00 -60.00  248
 15  \w   -195.00 -71.00   0.50    0.50    -- -105.40 -19.00-180.00  248
 16  \w   -140.00 -16.00   0.50    0.50    -- -105.40  72.00-180.00  248
 17  \w   -195.00 -71.00   0.50    0.50    -- -105.40 -47.00   5.31  248
 18  \w   -140.00 -16.00   0.50    0.50    -- -105.40  72.00   0.00  248
 19  \w   -140.00 -16.00   0.50    0.50    -- -105.40  19.00  60.00  248
 20  \w   -140.00 -16.00   0.50    0.50    -- -105.40  19.00 120.00  248
 21  \w   -140.00 -16.00   0.50    0.50    -- -105.40  72.00 -90.00  248
 22  \w   -195.00 -16.00   0.50    0.50    -- -105.40   0.00-150.00  358
 23  \w   -140.00 -16.00   0.50    0.50    -- -105.40  72.00   0.00  248
 24  \w   -140.00 -16.00   0.50    0.50    -- -105.40  72.00  60.00  248
 25  \w   -140.00 -16.00   0.50    0.50    -- -105.40  72.00 120.00  248
 26  \w   -140.00 -16.00   0.50    0.50    -- -105.40  38.00 -60.00  248
 27  \w   -140.00 -16.00   0.50    0.50    -- -105.40  57.00 120.00  248
 28  \w   -140.00 -16.00   0.50    0.50    -- -105.40  72.00-150.00  248
 29  \w   -140.00 -16.00   0.50    0.50    -- -105.40  72.00 -30.00  248
 30  \w    -29.00  94.00   0.50    0.50    --    5.00  57.00-180.00  246
 31  \w   -126.00  -2.00   0.50    0.50    --  -36.20 -69.00 114.24  248
 32  \w   -126.00  -2.00   0.50    0.50    --  -36.20 -58.00 -79.83  248
 33  \w   -126.00  -2.00   0.50    0.50    --  -36.20 -52.00 -46.50  248
 34  \w   -126.00  -2.00   0.50    0.50    --  -36.20 -38.00 -30.00  248
 35  \w   -126.00  -2.00   0.50    0.50    --  -36.20 -58.00-160.23  248
;
_diffrn_measurement_device 'four-circle diffractometer'
_diffrn_measurement_device_type 'XtaLAB AFC12 (RCD3): Kappa single'
_diffrn_measurement_method '\w scans'
_diffrn_orient_matrix_type 'CrysAlisPro convention (1999,Acta A55,543-557)'
_diffrn_orient_matrix_UB_11 -0.0356752000
_diffrn_orient_matrix_UB_12 0.0326757000
_diffrn_orient_matrix_UB_13 0.0859313000
_diffrn_orient_matrix_UB_21 0.1370768000
_diffrn_orient_matrix_UB_22 -0.0355587000
_diffrn_orient_matrix_UB_23 0.0587981000
_diffrn_orient_matrix_UB_31 0.0709561000
_diffrn_orient_matrix_UB_32 0.0855742000
_diffrn_orient_matrix_UB_33 -0.0083085000
_diffrn_radiation_monochromator mirror
_diffrn_radiation_probe x-ray
_diffrn_radiation_type CuK\a
_diffrn_radiation_wavelength 1.54178
_diffrn_reflns_av_R_equivalents 0.0302
_diffrn_reflns_av_unetI/netI 0.0214
_diffrn_reflns_Laue_measured_fraction_full 1.000
_diffrn_reflns_Laue_measured_fraction_max 1.000
_diffrn_reflns_limit_h_max 12
_diffrn_reflns_limit_h_min -11
_diffrn_reflns_limit_k_max 18
_diffrn_reflns_limit_k_min -12
_diffrn_reflns_limit_l_max 18
_diffrn_reflns_limit_l_min -18
_diffrn_reflns_number 40263
_diffrn_reflns_point_group_measured_fraction_full 0.884
_diffrn_reflns_point_group_measured_fraction_max 0.884
_diffrn_reflns_theta_full 67.075
_diffrn_reflns_theta_max 67.075
_diffrn_reflns_theta_min 2.998
_diffrn_source 'Rotating-anode X-ray tube (dual wavelength)'
_diffrn_source_type 'Rigaku (Cu) X-ray DW Source'
_exptl_absorpt_coefficient_mu 4.963
_exptl_absorpt_correction_T_max 1.00000
_exptl_absorpt_correction_T_min 0.81755
_exptl_absorpt_correction_type multi-scan
_exptl_absorpt_process_details
;
CrysAlisPro 1.171.39.35c (Rigaku Oxford Diffraction, 2017)
Empirical absorption correction using spherical harmonics,
 implemented in SCALE3 ABSPACK scaling algorithm.
;
_exptl_crystal_colour COLORLESS
_exptl_crystal_density_diffrn 1.351
_exptl_crystal_description BLOCK
_exptl_crystal_F_000 988
_refine_diff_density_max 1.002
_refine_diff_density_min -0.497
_refine_diff_density_rms 0.089
_refine_ls_abs_structure_details
;
 Flack x determined using 2814 quotients [(I+)-(I-)]/[(I+)+(I-)]
 (Parsons, Flack and Wagner, Acta Cryst. B69 (2013) 249-259).
;
_refine_ls_abs_structure_Flack 0.008(3)
_refine_ls_extinction_method none
_refine_ls_goodness_of_fit_ref 1.057
_refine_ls_hydrogen_treatment constr
_refine_ls_matrix_type full
_refine_ls_number_parameters 598
_refine_ls_number_reflns 7367
_refine_ls_number_restraints 27
_refine_ls_restrained_S_all 1.062
_refine_ls_R_factor_all 0.0473
_refine_ls_R_factor_gt 0.0464
_refine_ls_shift/su_max 0.000
_refine_ls_shift/su_mean 0.000
_refine_ls_structure_factor_coef Fsqd
_refine_ls_weighting_details 'w=1/[\s^2^(Fo^2^)+(0.1029P)^2^+1.0512P] where P=(Fo^2^+2Fc^2^)/3'
_refine_ls_weighting_scheme calc
_refine_ls_wR_factor_gt 0.1312
_refine_ls_wR_factor_ref 0.1321
_reflns_Friedel_coverage 0.701
_reflns_Friedel_fraction_full 0.759
_reflns_Friedel_fraction_max 0.759
_reflns_number_gt 7208
_reflns_number_total 7367
_reflns_threshold_expression 'I > 2\s(I)'
_cod_data_source_file c9sc00178f2.cif
_cod_data_source_block BUT-103
_cod_database_code 1550665
_shelx_shelxl_version_number 2018/3
_chemical_oxdiff_formula 'Mn C N O'
_shelx_space_group_comment
;
The symmetry employed for this shelxl refinement is uniquely defined
by the following loop, which should always be used as a source of
symmetry information in preference to the above space-group names.
They are only intended as comments.
;
_reflns_odcompleteness_completeness 100.00
_reflns_odcompleteness_iscentric 1
_reflns_odcompleteness_theta 66.97
_olex2_refinement_description
;
1. Fixed Uiso
 At 1.2 times of:
  All C(H) groups, All N(H,H) groups
 At 1.5 times of:
  All C(H,H,H) groups
2. Restrained distances
 N7-C41
 1.5 with sigma of 0.01
 C13-O13
 1.25 with sigma of 0.02
3. Uiso/Uaniso restraints and constraints
Uanis(C41) \\sim Ueq, Uanis(C42) \\sim Ueq, Uanis(C13) \\sim Ueq, Uanis(N7)
\\sim Ueq: with sigma of 0.02 and sigma for terminal atoms of 0.04
4. Others
 Fixed Sof: C13(0.5) H13(0.5) N7(0.5) C42(0.5) H42A(0.5) H42B(0.5) H42C(0.5)
 C41(0.5) H41A(0.5) H41B(0.5) H41C(0.5) O13(0.5)
5.a Rotating group:
 N2(H2A,H2B), N1(H1A,H1B)
5.b Aromatic/amide H refined with riding coordinates:
 C3(H3), C22(H22), C6(H6), C20(H20), C8(H8), C10(H10), C11(H11), C17(H17),
 C33(H33), C23(H23), C26(H26), C14(H14), C0AA(H0AA), C28(H28), C25(H25),
 C40(H40), C35(H35), C31(H31), C13(H13)
5.c Idealised Me refined as rotating group:
 C34(H34A,H34B,H34C), C38(H38A,H38B,H38C), C32(H32A,H32B,H32C), C29(H29A,H29B,
 H29C), C37(H37A,H37B,H37C), C36(H36A,H36B,H36C), C39(H39A,H39B,H39C), C30(H30A,
 H30B,H30C), C42(H42A,H42B,H42C), C41(H41A,H41B,H41C)
;
_olex2_submission_special_instructions 'No special instructions were received'
_oxdiff_exptl_absorpt_empirical_details
;
Empirical correction (ABSPACK) includes:
- Absorption correction using spherical harmonics
- Frame scaling
;
_oxdiff_exptl_absorpt_empirical_full_max 1.184
_oxdiff_exptl_absorpt_empirical_full_min 0.898

loop_
_space_group_symop_operation_xyz
'x, y, z'
'-x, y+1/2, -z'

loop_
_atom_site_label
_atom_site_type_symbol
_atom_site_fract_x
_atom_site_fract_y
_atom_site_fract_z
_atom_site_U_iso_or_equiv
_atom_site_adp_type
_atom_site_occupancy
_atom_site_site_symmetry_order
_atom_site_calc_flag
_atom_site_refinement_flags_posn
_atom_site_refinement_flags_adp
_atom_site_refinement_flags_occupancy
Mn2 Mn 0.02257(6) 0.49569(5) 0.64235(4) 0.01826(18) Uani 1 1 d . . .
Mn1 Mn 0.20148(7) 0.35978(5) 0.53075(5) 0.0245(2) Uani 1 1 d . . .
O1 O 0.0243(4) 0.5603(2) 0.5229(2) 0.0344(8) Uani 1 1 d . . .
O9 O 0.9371(3) 0.5798(2) 0.7353(2) 0.0268(7) Uani 1 1 d . . .
O10 O -0.0328(3) 0.8585(2) 0.4027(2) 0.0234(6) Uani 1 1 d . . .
O11 O -0.0209(4) 0.8812(2) 0.2631(2) 0.0317(8) Uani 1 1 d . . .
O4 O 0.2253(3) 0.5284(3) 0.7092(2) 0.0328(9) Uani 1 1 d . . .
O8 O 0.8002(3) 0.5067(3) 0.6237(2) 0.0340(8) Uani 1 1 d . . .
O7 O 0.3047(4) 0.2527(3) 0.6137(3) 0.0429(10) Uani 1 1 d . . .
O3 O 0.3275(4) 0.4445(3) 0.6291(3) 0.0443(10) Uani 1 1 d . . .
O2 O 0.1068(5) 0.4619(3) 0.4467(3) 0.0454(11) Uani 1 1 d . . .
O6 O 0.0931(5) 0.2654(3) 0.4343(3) 0.0462(10) Uani 1 1 d . . .
C3 C 0.5739(5) 0.5327(3) 0.6920(3) 0.0255(10) Uani 1 1 d . . .
H3 H 0.564782 0.496715 0.642427 0.031 Uiso 1 1 calc R . .
O5 O 0.3577(5) 0.3495(4) 0.4584(4) 0.0600(13) Uani 1 1 d . . .
N5 N -0.0443(6) 0.2719(3) 0.2917(3) 0.0409(11) Uani 1 1 d . . .
C22 C 0.0918(5) 0.5717(3) 0.3022(3) 0.0280(10) Uani 1 1 d . . .
H22 H 0.120790 0.515936 0.298167 0.034 Uiso 1 1 calc R . .
C15 C 0.0647(5) 0.5352(3) 0.4563(3) 0.0268(10) Uani 1 1 d . . .
C16 C 0.0588(5) 0.5977(3) 0.3807(3) 0.0255(10) Uani 1 1 d . . .
C2 C 0.4630(5) 0.5462(3) 0.7274(3) 0.0248(10) Uani 1 1 d . . .
C6 C 0.7125(4) 0.6252(3) 0.8054(3) 0.0258(10) Uani 1 1 d . . .
H6 H 0.796558 0.651443 0.830933 0.031 Uiso 1 1 calc R . .
C4 C 0.6984(5) 0.5724(3) 0.7302(3) 0.0245(9) Uani 1 1 d . . .
C21 C 0.0826(5) 0.6266(3) 0.2297(3) 0.0285(10) Uani 1 1 d . . .
C7 C 0.6024(5) 0.6395(3) 0.8434(3) 0.0267(10) Uani 1 1 d . . .
C20 C 0.0430(5) 0.7109(4) 0.2385(3) 0.0285(10) Uani 1 1 d . . .
H20 H 0.036812 0.748898 0.190848 0.034 Uiso 1 1 calc R . .
C8 C 0.4763(4) 0.5990(3) 0.8021(3) 0.0248(10) Uani 1 1 d . . .
H8 H 0.401036 0.607803 0.825238 0.030 Uiso 1 1 calc R . .
C10 C 0.7216(5) 0.7537(4) 0.9514(4) 0.0345(12) Uani 1 1 d . . .
H10 H 0.778019 0.764798 0.913528 0.041 Uiso 1 1 calc R . .
C19 C -0.0176(4) 0.8302(3) 0.3274(3) 0.0238(9) Uani 1 1 d . . .
C1 C 0.3280(4) 0.5033(4) 0.6847(3) 0.0262(9) Uani 1 1 d . . .
C5 C 0.8192(5) 0.5528(3) 0.6939(3) 0.0244(10) Uani 1 1 d . . .
C11 C 0.7397(6) 0.7987(4) 1.0317(4) 0.0410(13) Uani 1 1 d . . .
H11 H 0.809682 0.839061 1.047038 0.049 Uiso 1 1 calc R . .
N2 N 0.6765(6) 0.8338(5) 1.1698(4) 0.0635(18) Uani 1 1 d . . .
H2A H 0.651999 0.885701 1.155565 0.076 Uiso 1 1 d GR . .
H2B H 0.626196 0.813044 1.202149 0.076 Uiso 1 1 d GR . .
N3 N 0.5656(5) 0.3233(4) 0.4362(4) 0.0551(15) Uani 1 1 d . . .
C9 C 0.6188(5) 0.6918(4) 0.9270(3) 0.0308(11) Uani 1 1 d . . .
C17 C 0.0191(5) 0.6824(3) 0.3886(3) 0.0236(9) Uani 1 1 d . . .
H17 H -0.002558 0.700477 0.441003 0.028 Uiso 1 1 calc R . .
C18 C 0.0124(5) 0.7391(3) 0.3180(3) 0.0236(10) Uani 1 1 d . . .
C24 C 0.1185(6) 0.5984(4) 0.1461(3) 0.0338(12) Uani 1 1 d . . .
C12 C 0.6580(6) 0.7859(5) 1.0895(4) 0.0480(16) Uani 1 1 d . . .
N4 N 0.4523(6) 0.1486(4) 0.5996(4) 0.0581(16) Uani 1 1 d . . .
C33 C -0.0071(7) 0.2424(4) 0.3747(4) 0.0409(13) Uani 1 1 d . . .
H33 H -0.061859 0.200166 0.389663 0.049 Uiso 1 1 calc R . .
N1 N 0.2294(7) 0.5287(5) -0.0907(4) 0.0652(19) Uani 1 1 d . . .
H1A H 0.293533 0.490391 -0.077700 0.078 Uiso 1 1 d GR . .
H1B H 0.160029 0.508431 -0.131738 0.078 Uiso 1 1 d GR . .
C23 C 0.2246(6) 0.5412(4) 0.1489(4) 0.0386(13) Uani 1 1 d . . .
H23 H 0.272238 0.517870 0.204313 0.046 Uiso 1 1 calc R . .
C26 C 0.0828(8) 0.6049(6) -0.0159(4) 0.060(2) Uani 1 1 d . . .
H26 H 0.033467 0.626775 -0.071545 0.072 Uiso 1 1 calc R . .
C34 C -0.1633(8) 0.2384(5) 0.2273(5) 0.0611(19) Uani 1 1 d . . .
H34A H -0.197356 0.190016 0.253116 0.092 Uiso 1 1 calc GR . .
H34B H -0.138893 0.221220 0.173392 0.092 Uiso 1 1 calc GR . .
H34C H -0.233362 0.281433 0.212324 0.092 Uiso 1 1 calc GR . .
C14 C 0.5364(6) 0.6778(5) 0.9860(4) 0.0453(15) Uani 1 1 d . . .
H14 H 0.466877 0.637181 0.971305 0.054 Uiso 1 1 calc R . .
C27 C 0.1899(7) 0.5492(4) -0.0133(4) 0.0455(15) Uani 1 1 d . . .
C0AA C 0.5562(7) 0.7231(6) 1.0651(5) 0.061(2) Uani 1 1 d . . .
H0AA H 0.500637 0.711888 1.103473 0.073 Uiso 1 1 calc R . .
C28 C 0.2612(7) 0.5182(4) 0.0709(4) 0.0428(14) Uani 1 1 d . . .
H28 H 0.334741 0.481259 0.075158 0.051 Uiso 1 1 calc R . .
C25 C 0.0467(7) 0.6287(5) 0.0604(4) 0.0499(16) Uani 1 1 d . . .
H25 H -0.026803 0.665845 0.055461 0.060 Uiso 1 1 calc R . .
C40 C 0.3293(6) 0.1844(4) 0.5800(4) 0.0446(14) Uani 1 1 d . . .
H40 H 0.257285 0.157115 0.538766 0.054 Uiso 1 1 calc R . .
N6 N 0.1832(9) 0.8640(6) 0.0888(6) 0.086(2) Uani 1 1 d . . .
C35 C 0.4779(8) 0.3556(5) 0.4803(5) 0.0552(17) Uani 1 1 d . . .
H35 H 0.516399 0.385838 0.533283 0.066 Uiso 1 1 calc R . .
C38 C 0.4741(12) 0.0666(7) 0.5613(6) 0.091(4) Uani 1 1 d . . .
H38A H 0.503626 0.025709 0.609265 0.137 Uiso 1 1 calc GR . .
H38B H 0.543293 0.072278 0.529129 0.137 Uiso 1 1 calc GR . .
H38C H 0.389637 0.047698 0.520315 0.137 Uiso 1 1 calc GR . .
C32 C 0.0448(15) 0.3285(8) 0.2615(6) 0.109(5) Uani 1 1 d . . .
H32A H 0.013567 0.386100 0.263636 0.164 Uiso 1 1 calc GR . .
H32B H 0.044286 0.314492 0.200272 0.164 Uiso 1 1 calc GR . .
H32C H 0.136595 0.323140 0.300081 0.164 Uiso 1 1 calc GR . .
O12 O 0.0631(11) 0.8116(7) -0.0488(5) 0.119(3) Uani 1 1 d . . .
C29 C 0.2831(12) 0.8519(10) 0.1689(8) 0.103(4) Uani 1 1 d . . .
H29A H 0.315899 0.794250 0.171872 0.155 Uiso 1 1 calc GR . .
H29B H 0.244992 0.862582 0.219079 0.155 Uiso 1 1 calc GR . .
H29C H 0.358057 0.890405 0.171679 0.155 Uiso 1 1 calc GR . .
C37 C 0.7115(9) 0.3423(9) 0.4694(9) 0.096(4) Uani 1 1 d . . .
H37A H 0.741701 0.372266 0.423474 0.143 Uiso 1 1 calc GR . .
H37B H 0.762307 0.290123 0.483964 0.143 Uiso 1 1 calc GR . .
H37C H 0.726913 0.377135 0.522821 0.143 Uiso 1 1 calc GR . .
C36 C 0.5142(12) 0.2785(10) 0.3521(8) 0.117(5) Uani 1 1 d . . .
H36A H 0.425688 0.254586 0.349847 0.176 Uiso 1 1 calc GR . .
H36B H 0.576771 0.233543 0.347814 0.176 Uiso 1 1 calc GR . .
H36C H 0.505661 0.317276 0.302377 0.176 Uiso 1 1 calc GR . .
C39 C 0.5689(9) 0.1879(7) 0.6631(8) 0.090(3) Uani 1 1 d . . .
H39A H 0.626842 0.214402 0.630383 0.135 Uiso 1 1 calc GR . .
H39B H 0.620301 0.145157 0.703009 0.135 Uiso 1 1 calc GR . .
H39C H 0.536826 0.230116 0.698058 0.135 Uiso 1 1 calc GR . .
C31 C 0.1560(12) 0.8053(9) 0.0217(7) 0.095(4) Uani 1 1 d . . .
H31 H 0.211220 0.756925 0.029363 0.115 Uiso 1 1 calc R . .
C30 C 0.1007(13) 0.9388(8) 0.0786(10) 0.102(4) Uani 1 1 d . . .
H30A H 0.057913 0.942349 0.127543 0.153 Uiso 1 1 calc GR . .
H30B H 0.031030 0.936498 0.021926 0.153 Uiso 1 1 calc GR . .
H30C H 0.157460 0.988092 0.079469 0.153 Uiso 1 1 calc GR . .
C13 C 0.647(2) 0.493(2) 1.2121(15) 0.123(9) Uani 0.5 1 d D U P
H13 H 0.698692 0.535638 1.247174 0.148 Uiso 0.5 1 calc R . P
N7 N 0.6692(12) 0.4771(9) 1.1426(9) 0.063(3) Uani 0.5 1 d D U P
C42 C 0.782(2) 0.5195(18) 1.1124(17) 0.100(7) Uani 0.5 1 d . U P
H42A H 0.764670 0.579630 1.106051 0.150 Uiso 0.5 1 calc GR . P
H42B H 0.786249 0.496195 1.055146 0.150 Uiso 0.5 1 calc GR . P
H42C H 0.868292 0.509900 1.156690 0.150 Uiso 0.5 1 calc GR . P
C41 C 0.597(2) 0.4354(18) 1.0529(18) 0.178(16) Uani 0.5 1 d D U P
H41A H 0.580055 0.376560 1.062968 0.266 Uiso 0.5 1 calc GR . P
H41B H 0.654978 0.439347 1.012194 0.266 Uiso 0.5 1 calc GR . P
H41C H 0.511817 0.463984 1.026857 0.266 Uiso 0.5 1 calc GR . P
O13 O 0.5563(19) 0.4556(17) 1.2437(11) 0.138(8) Uani 0.5 1 d D . P

loop_
_atom_site_aniso_label
_atom_site_aniso_U_11
_atom_site_aniso_U_22
_atom_site_aniso_U_33
_atom_site_aniso_U_23
_atom_site_aniso_U_13
_atom_site_aniso_U_12
Mn2 0.0142(3) 0.0215(4) 0.0206(3) -0.0010(3) 0.0073(2) -0.0003(3)
Mn1 0.0277(4) 0.0223(4) 0.0266(4) -0.0018(3) 0.0129(3) 0.0013(3)
O1 0.055(2) 0.028(2) 0.0271(17) 0.0042(14) 0.0220(16) 0.0038(17)
O9 0.0161(15) 0.0299(19) 0.0364(17) -0.0085(14) 0.0106(13) -0.0037(13)
O10 0.0231(14) 0.0214(17) 0.0287(15) -0.0001(13) 0.0123(12) 0.0024(13)
O11 0.046(2) 0.0211(19) 0.0304(17) 0.0031(14) 0.0140(15) 0.0040(15)
O4 0.0147(14) 0.049(2) 0.0357(18) -0.0121(16) 0.0091(13) -0.0056(14)
O8 0.0182(14) 0.051(2) 0.0345(17) -0.0132(17) 0.0100(12) 0.0012(16)
O7 0.046(2) 0.037(2) 0.041(2) -0.0014(18) 0.0031(17) 0.0139(19)
O3 0.0241(17) 0.047(3) 0.062(3) -0.026(2) 0.0132(17) -0.0094(17)
O2 0.082(3) 0.029(2) 0.0311(19) 0.0081(16) 0.026(2) 0.017(2)
O6 0.058(3) 0.040(3) 0.034(2) -0.0138(18) 0.0017(18) -0.003(2)
C3 0.018(2) 0.029(3) 0.029(2) -0.0059(19) 0.0058(17) -0.0008(18)
O5 0.054(3) 0.069(4) 0.072(3) -0.009(3) 0.044(2) 0.000(3)
N5 0.051(3) 0.033(3) 0.036(2) -0.002(2) 0.006(2) -0.001(2)
C22 0.035(3) 0.023(3) 0.027(2) -0.0011(19) 0.0102(19) 0.002(2)
C15 0.033(2) 0.023(2) 0.025(2) 0.0002(19) 0.0099(18) 0.002(2)
C16 0.031(2) 0.023(3) 0.025(2) -0.0015(19) 0.0118(18) -0.0016(19)
C2 0.018(2) 0.029(3) 0.028(2) -0.0016(19) 0.0084(17) -0.0010(19)
C6 0.016(2) 0.029(3) 0.032(2) -0.004(2) 0.0048(17) -0.0038(18)
C4 0.017(2) 0.028(3) 0.030(2) -0.0042(19) 0.0089(17) -0.0009(18)
C21 0.032(2) 0.030(3) 0.024(2) -0.002(2) 0.0096(18) 0.006(2)
C7 0.021(2) 0.027(3) 0.032(2) -0.002(2) 0.0078(18) -0.0004(19)
C20 0.033(2) 0.030(3) 0.024(2) 0.004(2) 0.0095(18) 0.002(2)
C8 0.0149(19) 0.032(3) 0.029(2) -0.005(2) 0.0081(16) 0.0004(18)
C10 0.030(2) 0.037(3) 0.037(3) -0.009(2) 0.009(2) -0.001(2)
C19 0.021(2) 0.026(3) 0.024(2) 0.0048(19) 0.0060(17) -0.0003(18)
C1 0.0165(19) 0.034(3) 0.029(2) -0.003(2) 0.0072(16) -0.005(2)
C5 0.019(2) 0.027(3) 0.029(2) -0.0004(19) 0.0102(17) 0.0000(18)
C11 0.030(3) 0.040(3) 0.048(3) -0.017(3) 0.003(2) -0.004(2)
N2 0.051(3) 0.083(5) 0.056(3) -0.038(3) 0.012(3) -0.003(3)
N3 0.036(3) 0.073(4) 0.061(3) -0.024(3) 0.021(2) -0.005(3)
C9 0.020(2) 0.041(3) 0.032(2) -0.010(2) 0.0075(18) 0.003(2)
C17 0.025(2) 0.025(3) 0.023(2) -0.0012(18) 0.0100(16) 0.0000(18)
C18 0.023(2) 0.025(3) 0.024(2) 0.0012(18) 0.0084(17) -0.0005(18)
C24 0.043(3) 0.036(3) 0.025(2) -0.001(2) 0.014(2) 0.001(2)
C12 0.031(3) 0.066(5) 0.044(3) -0.028(3) 0.006(2) 0.001(3)
N4 0.056(3) 0.056(4) 0.052(3) -0.012(3) -0.004(3) 0.022(3)
C33 0.052(3) 0.033(3) 0.040(3) 0.000(2) 0.017(3) 0.000(3)
N1 0.080(4) 0.083(5) 0.043(3) -0.023(3) 0.035(3) -0.025(4)
C23 0.050(3) 0.043(3) 0.025(2) -0.001(2) 0.015(2) 0.005(3)
C26 0.071(4) 0.086(6) 0.023(3) 0.005(3) 0.012(3) 0.008(4)
C34 0.057(4) 0.056(5) 0.061(4) 0.004(3) 0.000(3) -0.002(3)
C14 0.031(3) 0.064(4) 0.046(3) -0.022(3) 0.018(2) -0.016(3)
C27 0.065(4) 0.047(4) 0.030(3) -0.010(3) 0.023(3) -0.011(3)
C0AA 0.049(4) 0.088(6) 0.053(4) -0.031(4) 0.026(3) -0.020(4)
C28 0.054(3) 0.041(4) 0.040(3) -0.009(2) 0.022(3) 0.000(3)
C25 0.058(4) 0.065(5) 0.030(3) 0.010(3) 0.018(3) 0.019(3)
C40 0.043(3) 0.042(4) 0.040(3) 0.003(3) -0.003(2) 0.005(3)
N6 0.088(5) 0.086(6) 0.080(5) -0.006(5) 0.018(4) 0.018(5)
C35 0.060(4) 0.051(4) 0.053(4) -0.003(3) 0.012(3) 0.001(3)
C38 0.106(7) 0.076(6) 0.072(5) -0.023(5) -0.011(5) 0.048(6)
C32 0.165(11) 0.105(8) 0.046(4) 0.014(5) 0.007(5) -0.087(8)
O12 0.152(8) 0.126(8) 0.071(5) -0.015(5) 0.014(5) 0.008(6)
C29 0.082(7) 0.120(10) 0.104(8) -0.036(8) 0.018(6) 0.011(7)
C37 0.041(4) 0.112(9) 0.125(9) -0.025(7) 0.006(5) -0.001(5)
C36 0.089(7) 0.162(13) 0.119(9) -0.083(9) 0.060(7) -0.039(8)
C39 0.048(4) 0.085(7) 0.114(8) -0.023(6) -0.019(5) 0.022(4)
C31 0.099(7) 0.117(10) 0.065(5) -0.032(6) 0.014(5) 0.011(7)
C30 0.095(7) 0.087(8) 0.137(10) -0.003(7) 0.054(7) 0.000(6)
C13 0.094(13) 0.21(2) 0.077(12) 0.060(14) 0.042(10) 0.042(15)
N7 0.037(5) 0.070(9) 0.076(8) 0.009(7) 0.003(5) 0.010(5)
C42 0.077(12) 0.12(2) 0.102(15) 0.011(13) 0.016(11) 0.007(12)
C41 0.083(14) 0.095(17) 0.38(4) -0.13(2) 0.11(2) -0.022(12)
O13 0.107(12) 0.23(3) 0.078(10) 0.018(12) 0.028(9) 0.010(14)

loop_
_atom_type_symbol
_atom_type_description
_atom_type_scat_dispersion_real
_atom_type_scat_dispersion_imag
_atom_type_scat_source
C C 0.0181 0.0091 'International Tables Vol C Tables 4.2.6.8 and 6.1.1.4'
H H 0.0000 0.0000 'International Tables Vol C Tables 4.2.6.8 and 6.1.1.4'
Mn Mn -0.5299 2.8052 'International Tables Vol C Tables 4.2.6.8 and 6.1.1.4'
N N 0.0311 0.0180 'International Tables Vol C Tables 4.2.6.8 and 6.1.1.4'
O O 0.0492 0.0322 'International Tables Vol C Tables 4.2.6.8 and 6.1.1.4'

loop_
_geom_angle_atom_site_label_1
_geom_angle_atom_site_label_2
_geom_angle_atom_site_label_3
_geom_angle
_geom_angle_site_symmetry_1
_geom_angle_site_symmetry_3
O1 Mn2 O9 110.98(14) . 1_455
O1 Mn2 O10 100.51(13) . 2_546
O1 Mn2 O11 157.86(14) . 2_546
O1 Mn2 O8 95.43(15) . 1_455
O1 Mn2 C5 107.14(15) . 1_455
O9 Mn2 O11 89.59(13) 1_455 2_546
O9 Mn2 C5 29.66(14) 1_455 1_455
O10 Mn2 O9 142.76(12) 2_546 1_455
O10 Mn2 O11 57.38(11) 2_546 2_546
O10 Mn2 C5 122.17(14) 2_546 1_455
O11 Mn2 C5 86.49(15) 2_546 1_455
O4 Mn2 O1 94.19(15) . .
O4 Mn2 O9 92.10(13) . 1_455
O4 Mn2 O10 105.24(13) . 2_546
O4 Mn2 O11 93.10(15) . 2_546
O4 Mn2 O8 151.39(14) . 1_455
O4 Mn2 C5 121.71(15) . 1_455
O8 Mn2 O9 59.31(12) 1_455 1_455
O8 Mn2 O10 99.38(14) 1_455 2_546
O8 Mn2 O11 87.98(15) 1_455 2_546
O8 Mn2 C5 29.78(14) 1_455 1_455
O7 Mn1 O10 91.82(15) . 2_546
O3 Mn1 O10 93.87(14) . 2_546
O3 Mn1 O7 88.17(18) . .
O3 Mn1 O6 173.91(18) . .
O3 Mn1 O5 91.64(19) . .
O2 Mn1 O10 90.49(15) . 2_546
O2 Mn1 O7 177.55(17) . .
O2 Mn1 O3 92.51(19) . .
O2 Mn1 O6 92.27(17) . .
O2 Mn1 O5 91.0(2) . .
O6 Mn1 O10 89.85(16) . 2_546
O6 Mn1 O7 86.90(17) . .
O5 Mn1 O10 174.22(18) . 2_546
O5 Mn1 O7 86.6(2) . .
O5 Mn1 O6 84.5(2) . .
C15 O1 Mn2 129.5(3) . .
C5 O9 Mn2 87.5(3) . 1_655
Mn1 O10 Mn2 103.60(13) 2_556 2_556
C19 O10 Mn2 91.7(3) . 2_556
C19 O10 Mn1 135.3(3) . 2_556
C19 O11 Mn2 90.5(3) . 2_556
C1 O4 Mn2 123.7(3) . .
C5 O8 Mn2 91.0(3) . 1_655
C40 O7 Mn1 122.5(4) . .
C1 O3 Mn1 145.5(3) . .
C15 O2 Mn1 137.6(3) . .
C33 O6 Mn1 151.2(4) . .
C2 C3 C4 120.2(4) . .
C35 O5 Mn1 133.4(5) . .
C33 N5 C34 120.5(6) . .
C33 N5 C32 119.5(6) . .
C32 N5 C34 119.4(6) . .
C21 C22 C16 121.9(5) . .
O1 C15 C16 117.6(4) . .
O2 C15 O1 125.3(5) . .
O2 C15 C16 117.1(4) . .
C22 C16 C15 120.2(5) . .
C22 C16 C17 119.4(4) . .
C17 C16 C15 120.3(4) . .
C3 C2 C8 120.2(4) . .
C3 C2 C1 119.7(4) . .
C8 C2 C1 120.2(4) . .
C4 C6 C7 121.3(4) . .
C3 C4 C6 119.8(4) . .
C3 C4 C5 119.1(4) . .
C6 C4 C5 120.9(4) . .
C22 C21 C20 118.1(4) . .
C22 C21 C24 121.6(5) . .
C20 C21 C24 120.3(5) . .
C6 C7 C8 117.5(4) . .
C6 C7 C9 121.6(4) . .
C8 C7 C9 120.8(4) . .
C21 C20 C18 121.0(4) . .
C2 C8 C7 121.0(4) . .
C11 C10 C9 120.3(5) . .
O10 C19 C18 120.0(4) . .
O11 C19 O10 119.7(5) . .
O11 C19 C18 120.1(4) . .
O4 C1 C2 117.0(4) . .
O3 C1 O4 125.3(4) . .
O3 C1 C2 117.6(4) . .
O9 C5 Mn2 62.9(2) . 1_655
O9 C5 O8 121.7(4) . .
O9 C5 C4 119.7(4) . .
O8 C5 Mn2 59.2(2) . 1_655
O8 C5 C4 118.5(4) . .
C4 C5 Mn2 170.9(4) . 1_655
C12 C11 C10 122.3(6) . .
C35 N3 C37 119.1(7) . .
C35 N3 C36 120.3(7) . .
C36 N3 C37 120.3(7) . .
C10 C9 C7 121.1(5) . .
C10 C9 C14 117.6(5) . .
C14 C9 C7 121.3(5) . .
C18 C17 C16 119.8(4) . .
C20 C18 C19 119.2(4) . .
C17 C18 C20 119.8(5) . .
C17 C18 C19 121.0(4) . .
C23 C24 C21 121.9(5) . .
C23 C24 C25 116.8(5) . .
C25 C24 C21 121.4(5) . .
C11 C12 N2 121.2(6) . .
C11 C12 C0AA 117.1(5) . .
C0AA C12 N2 121.7(6) . .
C40 N4 C38 121.3(7) . .
C40 N4 C39 121.0(7) . .
C39 N4 C38 117.6(7) . .
O6 C33 N5 125.9(6) . .
C28 C23 C24 121.3(5) . .
C25 C26 C27 122.3(6) . .
C0AA C14 C9 121.1(6) . .
N1 C27 C28 121.1(7) . .
C26 C27 N1 121.6(6) . .
C26 C27 C28 117.1(5) . .
C14 C0AA C12 121.6(6) . .
C27 C28 C23 121.2(6) . .
C26 C25 C24 121.2(6) . .
O7 C40 N4 123.5(6) . .
C29 N6 C30 118.6(11) . .
C31 N6 C29 122.3(10) . .
C31 N6 C30 119.0(10) . .
O5 C35 N3 126.4(7) . .
O12 C31 N6 124.3(12) . .
N7 C13 O13 125(3) . .
C13 N7 C42 122(2) . .
C13 N7 C41 139(2) . .
C42 N7 C41 97.6(17) . .

loop_
_geom_bond_atom_site_label_1
_geom_bond_atom_site_label_2
_geom_bond_distance
_geom_bond_site_symmetry_2
Mn2 O1 2.094(3) .
Mn2 O9 2.271(3) 1_455
Mn2 O10 2.270(4) 2_546
Mn2 O11 2.309(4) 2_546
Mn2 O4 2.091(3) .
Mn2 O8 2.191(3) 1_455
Mn2 C5 2.549(4) 1_455
Mn1 O10 2.204(3) 2_546
Mn1 O7 2.194(4) .
Mn1 O3 2.150(4) .
Mn1 O2 2.115(4) .
Mn1 O6 2.169(4) .
Mn1 O5 2.160(4) .
O1 C15 1.256(6) .
O9 C5 1.263(6) .
O10 C19 1.281(6) .
O11 C19 1.261(6) .
O4 C1 1.255(6) .
O8 C5 1.266(6) .
O7 C40 1.241(8) .
O3 C1 1.255(7) .
O2 C15 1.249(6) .
O6 C33 1.221(8) .
C3 C2 1.382(6) .
C3 C4 1.384(7) .
O5 C35 1.172(9) .
N5 C33 1.309(8) .
N5 C34 1.435(9) .
N5 C32 1.426(10) .
C22 C16 1.390(7) .
C22 C21 1.388(7) .
C15 C16 1.504(7) .
C16 C17 1.402(7) .
C2 C8 1.388(7) .
C2 C1 1.503(6) .
C6 C4 1.394(7) .
C6 C7 1.401(7) .
C4 C5 1.499(6) .
C21 C20 1.398(8) .
C21 C24 1.486(6) .
C7 C8 1.411(7) .
C7 C9 1.491(7) .
C20 C18 1.404(7) .
C10 C11 1.386(8) .
C10 C9 1.397(8) .
C19 C18 1.476(7) .
C11 C12 1.375(9) .
N2 C12 1.410(8) .
N3 C35 1.347(9) .
N3 C37 1.455(10) .
N3 C36 1.436(11) .
C9 C14 1.397(8) .
C17 C18 1.386(7) .
C24 C23 1.389(8) .
C24 C25 1.400(8) .
C12 C0AA 1.399(10) .
N4 C40 1.322(9) .
N4 C38 1.454(11) .
N4 C39 1.449(11) .
N1 C27 1.384(7) .
C23 C28 1.388(7) .
C26 C27 1.382(11) .
C26 C25 1.364(8) .
C14 C0AA 1.371(9) .
C27 C28 1.385(9) .
N6 C29 1.376(13) .
N6 C31 1.351(13) .
N6 C30 1.423(15) .
O12 C31 1.229(13) .
C13 N7 1.17(3) .
C13 O13 1.28(2) .
N7 C42 1.50(3) .
N7 C41 1.517(13) .
